data_4068529
loop_
_publ_author_name
'Shih, Wei-Chih'
'Wang, Chun-Han'
'Chang, Yang-Ting'
'Yap, Glenn P. A.'
'Ong, Tiow-Gan'

_publ_section_title
;
 Synthesis and Structure of an Amino-Linked N-Heterocyclic Carbene and the
 Reactivity of its Aluminum Adduct
;
_journal_issue 4
_journal_name_full Organometallics
_journal_page_first 1060
_journal_paper_doi 10.1021/om800917j
_journal_volume 28
_journal_year 2009
_chemical_formula_sum 'C22 H35 Br Li N3 O'
_chemical_formula_weight 444.38
_chemical_name_systematic
;
 ?
;
_space_group_IT_number 2
_symmetry_cell_setting triclinic
_symmetry_space_group_name_Hall '-P 1'
_symmetry_space_group_name_H-M 'P -1'
_atom_sites_solution_hydrogens geom
_atom_sites_solution_primary direct
_atom_sites_solution_secondary difmap
_audit_creation_method SHELXL-97
_cell_angle_alpha 91.415(2)
_cell_angle_beta 106.716(2)
_cell_angle_gamma 95.938(2)
_cell_formula_units_Z 4
_cell_length_a 12.1381(5)
_cell_length_b 14.1671(5)
_cell_length_c 14.4333(5)
_cell_measurement_reflns_used 9864
_cell_measurement_temperature 296(2)
_cell_measurement_theta_max 23.46
_cell_measurement_theta_min 2.35
_cell_volume 2360.47(15)
_computing_cell_refinement 'SAINT (Bruker, 2002)'
_computing_data_collection 'SMART (Bruker, 2002)'
_computing_data_reduction SAINT
_computing_molecular_graphics 'SHELXTL (Sheldrick, 2001)'
_computing_publication_material 'SHELXTL (Sheldrick, 2001)'
_computing_structure_refinement 'SHELXL-97 (Sheldrick, 1997)'
_computing_structure_solution 'SHELXS-97 (Sheldrick, 1990)'
_diffrn_ambient_temperature 296(2)
_diffrn_detector_area_resol_mean 836.6
_diffrn_measured_fraction_theta_full 0.991
_diffrn_measured_fraction_theta_max 0.991
_diffrn_measurement_device_type 'Bruker AXS APEX diffractometer'
_diffrn_measurement_method \w
_diffrn_radiation_monochromator graphite
_diffrn_radiation_source 'fine-focus sealed tube'
_diffrn_radiation_type MoK\a
_diffrn_radiation_wavelength 0.71073
_diffrn_reflns_av_R_equivalents 0.0462
_diffrn_reflns_av_sigmaI/netI 0.0370
_diffrn_reflns_limit_h_max 14
_diffrn_reflns_limit_h_min -14
_diffrn_reflns_limit_k_max 16
_diffrn_reflns_limit_k_min -16
_diffrn_reflns_limit_l_max 17
_diffrn_reflns_limit_l_min -16
_diffrn_reflns_number 59612
_diffrn_reflns_theta_full 25.00
_diffrn_reflns_theta_max 25.03
_diffrn_reflns_theta_min 1.45
_diffrn_standards_decay_% 1
_diffrn_standards_interval_count 0
_diffrn_standards_interval_time 0
_diffrn_standards_number 0
_exptl_absorpt_coefficient_mu 1.757
_exptl_absorpt_correction_T_max 0.7427
_exptl_absorpt_correction_T_min 0.6033
_exptl_absorpt_correction_type multi-scan
_exptl_absorpt_process_details 'SADABS (Sheldrick, 2003)'
_exptl_crystal_colour colourless
_exptl_crystal_density_diffrn 1.250
_exptl_crystal_density_method 'not measured'
_exptl_crystal_description prism
_exptl_crystal_F_000 936
_exptl_crystal_size_max 0.32
_exptl_crystal_size_mid 0.20
_exptl_crystal_size_min 0.18
_refine_diff_density_max 1.509
_refine_diff_density_min -0.619
_refine_diff_density_rms 0.085
_refine_ls_extinction_method none
_refine_ls_goodness_of_fit_ref 1.042
_refine_ls_hydrogen_treatment mixed
_refine_ls_matrix_type full
_refine_ls_number_parameters 523
_refine_ls_number_reflns 8257
_refine_ls_number_restraints 0
_refine_ls_restrained_S_all 1.042
_refine_ls_R_factor_all 0.0724
_refine_ls_R_factor_gt 0.0503
_refine_ls_shift/su_max 0.000
_refine_ls_shift/su_mean 0.000
_refine_ls_structure_factor_coef Fsqd
_refine_ls_weighting_details 'calc w=1/[\s^2^(Fo^2^)+(0.0624P)^2^+6.1562P] where P=(Fo^2^+2Fc^2^)/3'
_refine_ls_weighting_scheme calc
_refine_ls_wR_factor_gt 0.1294
_refine_ls_wR_factor_ref 0.1430
_reflns_number_gt 6353
_reflns_number_total 8257
_reflns_threshold_expression >2sigma(I)
_cod_data_source_file om800917j_si_006.cif
_cod_data_source_block i9081
_cod_depositor_comments
;
The following automatic conversions were performed:

'_symmetry_cell_setting' value 'Triclinic' changed to 'triclinic'
according to /home/saulius/struct/CIF-dictionaries/cif_core.dic
dictionary named 'cif_core.dic' version 2.4.2 from 2011-04-26.

Automatic conversion script
Id: cif_fix_values 1715 2011-07-08 13:25:40Z adriana 
;
_cod_original_sg_symbol_H-M P-1
_cod_database_code 4068529

loop_
_symmetry_equiv_pos_as_xyz
'x, y, z'
'-x, -y, -z'

loop_
_atom_site_label
_atom_site_type_symbol
_atom_site_fract_x
_atom_site_fract_y
_atom_site_fract_z
_atom_site_U_iso_or_equiv
_atom_site_adp_type
_atom_site_occupancy
_atom_site_symmetry_multiplicity
_atom_site_calc_flag
_atom_site_refinement_flags
Br1 Br 0.43411(4) 0.32828(3) 0.01528(3) 0.03613(14) Uani 1 1 d .
Br2 Br 0.55697(4) 0.34527(3) 0.55770(3) 0.03962(15) Uani 1 1 d .
Li1 Li 0.6486(6) 0.3215(5) 0.0533(5) 0.0284(15) Uani 1 1 d .
Li2 Li 0.3460(7) 0.2938(5) 0.4886(5) 0.0315(16) Uani 1 1 d .
N1 N 0.7205(3) 0.4616(2) 0.0238(2) 0.0253(7) Uani 1 1 d .
H1 H 0.663(4) 0.492(3) 0.026(3) 0.030 Uiso 1 1 d .
N2 N 0.6857(3) 0.2983(2) -0.1346(2) 0.0249(7) Uani 1 1 d .
N3 N 0.7509(3) 0.1722(2) -0.0778(2) 0.0261(7) Uani 1 1 d .
N4 N 0.2790(3) 0.4188(2) 0.4182(2) 0.0247(7) Uani 1 1 d .
H2 H 0.333(4) 0.470(3) 0.451(3) 0.030 Uiso 1 1 d .
N5 N 0.3287(3) 0.2574(2) 0.2853(2) 0.0224(7) Uani 1 1 d .
N6 N 0.2677(3) 0.1181(2) 0.3121(2) 0.0239(7) Uani 1 1 d .
O1 O 0.6988(3) 0.2802(2) 0.1874(2) 0.0390(8) Uani 1 1 d .
O2 O 0.2914(3) 0.2413(2) 0.5951(2) 0.0366(7) Uani 1 1 d .
C1 C 0.8284(4) 0.5053(3) 0.0960(3) 0.0323(10) Uani 1 1 d .
C2 C 0.9177(4) 0.4355(4) 0.1094(4) 0.0421(12) Uani 1 1 d .
H2A H 0.8919 0.3795 0.1370 0.063 Uiso 1 1 calc R
H2B H 0.9902 0.4644 0.1519 0.063 Uiso 1 1 calc R
H2C H 0.9274 0.4184 0.0477 0.063 Uiso 1 1 calc R
C3 C 0.7983(5) 0.5224(4) 0.1896(3) 0.0468(13) Uani 1 1 d .
H3A H 0.7379 0.5631 0.1787 0.070 Uiso 1 1 calc R
H3B H 0.8657 0.5520 0.2382 0.070 Uiso 1 1 calc R
H3C H 0.7725 0.4628 0.2111 0.070 Uiso 1 1 calc R
C4 C 0.8767(4) 0.6006(3) 0.0672(4) 0.0449(12) Uani 1 1 d .
H4A H 0.9014 0.5906 0.0106 0.067 Uiso 1 1 calc R
H4B H 0.9413 0.6284 0.1195 0.067 Uiso 1 1 calc R
H4C H 0.8175 0.6426 0.0534 0.067 Uiso 1 1 calc R
C5 C 0.7209(4) 0.4669(3) -0.0779(3) 0.0319(10) Uani 1 1 d .
H5A H 0.7985 0.4616 -0.0818 0.038 Uiso 1 1 calc R
H5B H 0.6999 0.5283 -0.1005 0.038 Uiso 1 1 calc R
C6 C 0.6377(4) 0.3893(3) -0.1429(3) 0.0295(9) Uani 1 1 d .
H6A H 0.5658 0.3826 -0.1256 0.035 Uiso 1 1 calc R
H6B H 0.6203 0.4071 -0.2096 0.035 Uiso 1 1 calc R
C7 C 0.6982(3) 0.2465(3) -0.0549(3) 0.0251(9) Uani 1 1 d .
C8 C 0.7285(4) 0.2586(3) -0.2032(3) 0.0320(10) Uani 1 1 d .
H8 H 0.7284 0.2825 -0.2627 0.038 Uiso 1 1 calc R
C9 C 0.7697(4) 0.1795(3) -0.1680(3) 0.0336(10) Uani 1 1 d .
H9 H 0.8044 0.1372 -0.1978 0.040 Uiso 1 1 calc R
C10 C 0.6959(4) 0.0187(3) -0.0216(3) 0.0277(9) Uani 1 1 d .
C11 C 0.7269(4) -0.0581(3) 0.0346(3) 0.0309(10) Uani 1 1 d .
H11 H 0.6709 -0.1085 0.0334 0.037 Uiso 1 1 calc R
C12 C 0.8386(4) -0.0611(3) 0.0918(3) 0.0297(10) Uani 1 1 d .
C13 C 0.9208(4) 0.0149(3) 0.0939(3) 0.0318(10) Uani 1 1 d .
H13 H 0.9964 0.0130 0.1326 0.038 Uiso 1 1 calc R
C14 C 0.8943(4) 0.0937(3) 0.0404(3) 0.0286(9) Uani 1 1 d .
C15 C 0.7806(4) 0.0936(3) -0.0177(3) 0.0256(9) Uani 1 1 d .
C16 C 0.5730(4) 0.0203(4) -0.0859(3) 0.0383(11) Uani 1 1 d .
H16A H 0.5396 0.0718 -0.0639 0.057 Uiso 1 1 calc R
H16B H 0.5278 -0.0387 -0.0830 0.057 Uiso 1 1 calc R
H16C H 0.5738 0.0288 -0.1514 0.057 Uiso 1 1 calc R
C17 C 0.8716(5) -0.1451(3) 0.1515(4) 0.0427(12) Uani 1 1 d .
H17A H 0.8064 -0.1932 0.1380 0.064 Uiso 1 1 calc R
H17B H 0.8949 -0.1253 0.2191 0.064 Uiso 1 1 calc R
H17C H 0.9346 -0.1705 0.1355 0.064 Uiso 1 1 calc R
C18 C 0.9850(4) 0.1768(3) 0.0475(4) 0.0382(11) Uani 1 1 d .
H18A H 0.9667 0.2091 -0.0118 0.057 Uiso 1 1 calc R
H18B H 1.0594 0.1544 0.0585 0.057 Uiso 1 1 calc R
H18C H 0.9866 0.2200 0.1003 0.057 Uiso 1 1 calc R
C19 C 0.7734(5) 0.2099(4) 0.2207(4) 0.0508(14) Uani 1 1 d .
H19A H 0.8443 0.2377 0.2679 0.061 Uiso 1 1 calc R
H19B H 0.7928 0.1801 0.1671 0.061 Uiso 1 1 calc R
C20 C 0.7093(6) 0.1400(4) 0.2651(5) 0.0727(19) Uani 1 1 d .
H20A H 0.7604 0.1178 0.3232 0.087 Uiso 1 1 calc R
H20B H 0.6740 0.0858 0.2202 0.087 Uiso 1 1 calc R
C21 C 0.6179(6) 0.1919(5) 0.2892(5) 0.077(2) Uani 1 1 d .
H21A H 0.5410 0.1614 0.2552 0.092 Uiso 1 1 calc R
H21B H 0.6274 0.1934 0.3583 0.092 Uiso 1 1 calc R
C22 C 0.6360(5) 0.2898(4) 0.2566(4) 0.0515(14) Uani 1 1 d .
H22A H 0.5624 0.3133 0.2269 0.062 Uiso 1 1 calc R
H22B H 0.6802 0.3331 0.3107 0.062 Uiso 1 1 calc R
C23 C 0.1750(4) 0.4516(3) 0.4382(3) 0.0306(10) Uani 1 1 d .
C24 C 0.0786(4) 0.3693(3) 0.4128(4) 0.0477(13) Uani 1 1 d .
H24A H 0.0631 0.3484 0.3460 0.072 Uiso 1 1 calc R
H24B H 0.0099 0.3898 0.4230 0.072 Uiso 1 1 calc R
H24C H 0.1020 0.3179 0.4532 0.072 Uiso 1 1 calc R
C25 C 0.2106(5) 0.4790(4) 0.5457(4) 0.0477(13) Uani 1 1 d .
H25A H 0.2389 0.4259 0.5815 0.072 Uiso 1 1 calc R
H25B H 0.1450 0.4969 0.5635 0.072 Uiso 1 1 calc R
H25C H 0.2706 0.5316 0.5602 0.072 Uiso 1 1 calc R
C26 C 0.1334(4) 0.5371(3) 0.3824(4) 0.0381(11) Uani 1 1 d .
H26A H 0.1969 0.5865 0.3928 0.057 Uiso 1 1 calc R
H26B H 0.0732 0.5601 0.4047 0.057 Uiso 1 1 calc R
H26C H 0.1038 0.5188 0.3145 0.057 Uiso 1 1 calc R
C27 C 0.2755(4) 0.4172(3) 0.3157(3) 0.0277(9) Uani 1 1 d .
H27A H 0.2884 0.4819 0.2971 0.033 Uiso 1 1 calc R
H27B H 0.1993 0.3898 0.2763 0.033 Uiso 1 1 calc R
C28 C 0.3668(4) 0.3598(3) 0.2959(3) 0.0283(9) Uani 1 1 d .
H28A H 0.3833 0.3800 0.2371 0.034 Uiso 1 1 calc R
H28B H 0.4377 0.3723 0.3489 0.034 Uiso 1 1 calc R
C29 C 0.3070(3) 0.2062(3) 0.3574(3) 0.0239(8) Uani 1 1 d .
C30 C 0.3041(4) 0.2042(3) 0.1984(3) 0.0307(10) Uani 1 1 d .
H30 H 0.3123 0.2254 0.1399 0.037 Uiso 1 1 calc R
C31 C 0.2663(4) 0.1163(3) 0.2158(3) 0.0296(9) Uani 1 1 d .
H31 H 0.2435 0.0640 0.1716 0.036 Uiso 1 1 calc R
C32 C 0.3060(4) -0.0319(3) 0.3855(3) 0.0291(9) Uani 1 1 d .
C33 C 0.2659(5) -0.1138(3) 0.4239(3) 0.0403(12) Uani 1 1 d .
H33 H 0.3148 -0.1606 0.4433 0.048 Uiso 1 1 calc R
C34 C 0.1566(5) -0.1267(3) 0.4336(4) 0.0428(12) Uani 1 1 d .
C35 C 0.0849(4) -0.0557(3) 0.4065(3) 0.0388(11) Uani 1 1 d .
H35 H 0.0115 -0.0634 0.4150 0.047 Uiso 1 1 calc R
C36 C 0.1195(4) 0.0267(3) 0.3669(3) 0.0290(9) Uani 1 1 d .
C37 C 0.2309(4) 0.0367(3) 0.3563(3) 0.0253(9) Uani 1 1 d .
C38 C 0.4253(4) -0.0206(4) 0.3748(3) 0.0437(12) Uani 1 1 d .
H38A H 0.4206 -0.0196 0.3073 0.066 Uiso 1 1 calc R
H38B H 0.4654 -0.0728 0.4025 0.066 Uiso 1 1 calc R
H38C H 0.4665 0.0380 0.4076 0.066 Uiso 1 1 calc R
C39 C 0.1147(7) -0.2172(4) 0.4723(5) 0.0709(19) Uani 1 1 d .
H39A H 0.1768 -0.2561 0.4914 0.106 Uiso 1 1 calc R
H39B H 0.0515 -0.2512 0.4228 0.106 Uiso 1 1 calc R
H39C H 0.0891 -0.2020 0.5274 0.106 Uiso 1 1 calc R
C40 C 0.0408(4) 0.1025(3) 0.3395(4) 0.0412(11) Uani 1 1 d .
H40A H -0.0376 0.0761 0.3319 0.062 Uiso 1 1 calc R
H40B H 0.0465 0.1275 0.2797 0.062 Uiso 1 1 calc R
H40C H 0.0630 0.1527 0.3895 0.062 Uiso 1 1 calc R
C41 C 0.2693(7) 0.1414(5) 0.5974(4) 0.084(2) Uani 1 1 d .
H41A H 0.2975 0.1105 0.5494 0.101 Uiso 1 1 calc R
H41B H 0.1866 0.1229 0.5819 0.101 Uiso 1 1 calc R
C42 C 0.3282(5) 0.1113(3) 0.6951(4) 0.0441(12) Uani 1 1 d .
H42A H 0.3731 0.0593 0.6910 0.053 Uiso 1 1 calc R
H42B H 0.2727 0.0915 0.7295 0.053 Uiso 1 1 calc R
C43 C 0.4050(5) 0.1986(4) 0.7436(3) 0.0462(12) Uani 1 1 d .
H43A H 0.4123 0.2029 0.8123 0.055 Uiso 1 1 calc R
H43B H 0.4815 0.1993 0.7351 0.055 Uiso 1 1 calc R
C44 C 0.3444(5) 0.2766(3) 0.6935(3) 0.0479(13) Uani 1 1 d .
H44A H 0.2863 0.2932 0.7233 0.058 Uiso 1 1 calc R
H44B H 0.3989 0.3326 0.6964 0.058 Uiso 1 1 calc R

loop_
_atom_site_aniso_label
_atom_site_aniso_U_11
_atom_site_aniso_U_22
_atom_site_aniso_U_33
_atom_site_aniso_U_23
_atom_site_aniso_U_13
_atom_site_aniso_U_12
Br1 0.0321(3) 0.0375(3) 0.0440(3) 0.0102(2) 0.0176(2) 0.00680(19)
Br2 0.0324(3) 0.0391(3) 0.0403(3) 0.0096(2) 0.0001(2) 0.00046(19)
Li1 0.038(4) 0.035(4) 0.016(3) 0.000(3) 0.012(3) 0.010(3)
Li2 0.044(4) 0.023(3) 0.025(4) 0.001(3) 0.008(3) 0.000(3)
N1 0.0292(19) 0.0264(18) 0.0245(18) -0.0003(14) 0.0131(15) 0.0074(15)
N2 0.0311(19) 0.0281(18) 0.0169(16) 0.0010(14) 0.0090(14) 0.0046(14)
N3 0.0331(19) 0.0278(18) 0.0193(17) -0.0004(14) 0.0098(14) 0.0071(15)
N4 0.0259(18) 0.0220(17) 0.0274(18) 0.0000(14) 0.0102(15) 0.0014(14)
N5 0.0255(18) 0.0249(17) 0.0196(17) 0.0010(14) 0.0109(14) 0.0032(14)
N6 0.0272(18) 0.0252(17) 0.0211(17) -0.0020(14) 0.0108(14) 0.0013(14)
O1 0.054(2) 0.0465(19) 0.0275(16) 0.0118(14) 0.0220(15) 0.0263(16)
O2 0.0481(19) 0.0422(18) 0.0234(16) 0.0056(13) 0.0149(14) 0.0088(15)
C1 0.031(2) 0.032(2) 0.034(2) -0.0040(19) 0.0093(19) 0.0066(19)
C2 0.031(3) 0.049(3) 0.045(3) -0.001(2) 0.006(2) 0.013(2)
C3 0.051(3) 0.055(3) 0.032(3) -0.015(2) 0.009(2) 0.006(2)
C4 0.038(3) 0.034(3) 0.060(3) -0.008(2) 0.013(2) -0.001(2)
C5 0.044(3) 0.027(2) 0.031(2) 0.0061(18) 0.019(2) 0.0059(19)
C6 0.037(2) 0.032(2) 0.021(2) 0.0093(17) 0.0093(18) 0.0091(19)
C7 0.029(2) 0.025(2) 0.022(2) -0.0009(16) 0.0071(17) 0.0045(17)
C8 0.041(3) 0.039(2) 0.018(2) 0.0015(18) 0.0132(18) 0.004(2)
C9 0.048(3) 0.036(2) 0.024(2) -0.0001(19) 0.020(2) 0.010(2)
C10 0.035(2) 0.032(2) 0.019(2) -0.0059(17) 0.0136(18) 0.0033(18)
C11 0.043(3) 0.028(2) 0.025(2) -0.0035(18) 0.018(2) 0.0010(19)
C12 0.042(3) 0.027(2) 0.027(2) -0.0019(17) 0.018(2) 0.0108(19)
C13 0.035(2) 0.031(2) 0.033(2) -0.0005(19) 0.0122(19) 0.0116(19)
C14 0.033(2) 0.027(2) 0.028(2) -0.0036(18) 0.0119(18) 0.0071(18)
C15 0.037(2) 0.025(2) 0.020(2) -0.0005(16) 0.0161(18) 0.0094(18)
C16 0.035(3) 0.053(3) 0.024(2) 0.006(2) 0.0060(19) -0.001(2)
C17 0.060(3) 0.036(3) 0.042(3) 0.009(2) 0.025(2) 0.018(2)
C18 0.037(3) 0.036(3) 0.041(3) 0.004(2) 0.010(2) 0.005(2)
C19 0.059(3) 0.062(3) 0.040(3) 0.014(3) 0.017(3) 0.035(3)
C20 0.061(4) 0.050(3) 0.098(5) 0.029(3) 0.005(4) 0.007(3)
C21 0.050(4) 0.099(5) 0.083(5) 0.033(4) 0.023(3) 0.000(4)
C22 0.075(4) 0.064(3) 0.032(3) 0.013(2) 0.032(3) 0.029(3)
C23 0.034(2) 0.025(2) 0.038(2) -0.0012(18) 0.017(2) 0.0063(18)
C24 0.038(3) 0.035(3) 0.079(4) 0.007(3) 0.030(3) 0.005(2)
C25 0.064(4) 0.049(3) 0.042(3) 0.001(2) 0.029(3) 0.023(3)
C26 0.035(3) 0.029(2) 0.051(3) 0.001(2) 0.011(2) 0.0061(19)
C27 0.036(2) 0.026(2) 0.023(2) 0.0053(17) 0.0104(18) 0.0049(18)
C28 0.037(2) 0.027(2) 0.025(2) 0.0050(17) 0.0179(18) 0.0015(18)
C29 0.027(2) 0.026(2) 0.020(2) 0.0026(16) 0.0094(17) 0.0030(17)
C30 0.033(2) 0.041(3) 0.021(2) 0.0016(18) 0.0118(18) 0.0053(19)
C31 0.037(2) 0.032(2) 0.021(2) -0.0068(18) 0.0105(18) 0.0024(19)
C32 0.040(3) 0.032(2) 0.019(2) -0.0032(17) 0.0137(18) 0.0090(19)
C33 0.067(3) 0.030(2) 0.033(3) 0.003(2) 0.025(2) 0.016(2)
C34 0.073(4) 0.023(2) 0.042(3) -0.004(2) 0.035(3) -0.002(2)
C35 0.046(3) 0.032(2) 0.044(3) -0.011(2) 0.027(2) -0.008(2)
C36 0.033(2) 0.025(2) 0.031(2) -0.0086(18) 0.0150(19) -0.0006(18)
C37 0.035(2) 0.023(2) 0.020(2) -0.0045(16) 0.0109(17) 0.0026(17)
C38 0.044(3) 0.063(3) 0.031(3) 0.012(2) 0.016(2) 0.024(2)
C39 0.115(6) 0.031(3) 0.086(5) 0.000(3) 0.062(4) -0.001(3)
C40 0.035(3) 0.041(3) 0.051(3) -0.003(2) 0.018(2) 0.007(2)
C41 0.109(6) 0.073(4) 0.039(3) 0.006(3) -0.003(3) -0.055(4)
C42 0.059(3) 0.037(3) 0.049(3) 0.009(2) 0.034(3) 0.011(2)
C43 0.051(3) 0.056(3) 0.028(3) 0.003(2) 0.007(2) 0.008(3)
C44 0.080(4) 0.040(3) 0.025(2) -0.004(2) 0.021(2) 0.001(3)

loop_
_atom_type_symbol
_atom_type_description
_atom_type_scat_dispersion_real
_atom_type_scat_dispersion_imag
_atom_type_scat_source
C C 0.0033 0.0016 'International Tables Vol C Tables 4.2.6.8 and 6.1.1.4'
H H 0.0000 0.0000 'International Tables Vol C Tables 4.2.6.8 and 6.1.1.4'
N N 0.0061 0.0033 'International Tables Vol C Tables 4.2.6.8 and 6.1.1.4'
O O 0.0106 0.0060 'International Tables Vol C Tables 4.2.6.8 and 6.1.1.4'
Br Br -0.2901 2.4595 'International Tables Vol C Tables 4.2.6.8 and 6.1.1.4'
Li Li -0.0003 0.0001 'International Tables Vol C Tables 4.2.6.8 and 6.1.1.4'

loop_
_geom_angle_atom_site_label_1
_geom_angle_atom_site_label_2
_geom_angle_atom_site_label_3
_geom_angle
O1 Li1 C7 117.8(4)
O1 Li1 N1 118.1(3)
C7 Li1 N1 95.2(3)
O1 Li1 Br1 105.6(3)
C7 Li1 Br1 114.2(3)
N1 Li1 Br1 105.6(3)
O2 Li2 C29 117.2(3)
O2 Li2 N4 120.8(4)
C29 Li2 N4 95.4(3)
O2 Li2 Br2 106.7(3)
C29 Li2 Br2 112.6(3)
N4 Li2 Br2 103.4(3)
C5 N1 C1 114.8(3)
C5 N1 Li1 112.1(3)
C1 N1 Li1 116.7(3)
C7 N2 C8 113.0(3)
C7 N2 C6 122.8(3)
C8 N2 C6 124.2(3)
C7 N3 C9 112.1(3)
C7 N3 C15 124.5(3)
C9 N3 C15 123.3(3)
C27 N4 C23 114.3(3)
C27 N4 Li2 112.3(3)
C23 N4 Li2 118.1(3)
C29 N5 C30 113.0(3)
C29 N5 C28 123.6(3)
C30 N5 C28 123.2(3)
C29 N6 C31 111.9(3)
C29 N6 C37 125.2(3)
C31 N6 C37 122.8(3)
C19 O1 C22 106.3(4)
C19 O1 Li1 126.1(3)
C22 O1 Li1 124.2(3)
C41 O2 C44 106.4(4)
C41 O2 Li2 118.7(4)
C44 O2 Li2 121.1(4)
N1 C1 C2 108.1(3)
N1 C1 C3 106.6(4)
C2 C1 C3 110.6(4)
N1 C1 C4 113.4(4)
C2 C1 C4 109.9(4)
C3 C1 C4 108.2(4)
N1 C5 C6 112.0(3)
N2 C6 C5 111.5(3)
N2 C7 N3 101.8(3)
N2 C7 Li1 110.1(3)
N3 C7 Li1 147.5(3)
C9 C8 N2 106.6(4)
C8 C9 N3 106.5(4)
C15 C10 C11 118.3(4)
C15 C10 C16 120.8(4)
C11 C10 C16 120.9(4)
C12 C11 C10 121.5(4)
C11 C12 C13 118.7(4)
C11 C12 C17 121.1(4)
C13 C12 C17 120.2(4)
C12 C13 C14 122.2(4)
C13 C14 C15 117.4(4)
C13 C14 C18 120.7(4)
C15 C14 C18 121.8(4)
C10 C15 C14 121.9(4)
C10 C15 N3 118.9(4)
C14 C15 N3 119.1(4)
O1 C19 C20 106.0(4)
C19 C20 C21 105.3(5)
C22 C21 C20 104.9(5)
O1 C22 C21 104.7(4)
N4 C23 C25 105.9(4)
N4 C23 C26 113.5(4)
C25 C23 C26 108.9(4)
N4 C23 C24 108.2(3)
C25 C23 C24 110.6(4)
C26 C23 C24 109.6(4)
N4 C27 C28 111.7(3)
N5 C28 C27 112.0(3)
N5 C29 N6 102.3(3)
N5 C29 Li2 110.5(3)
N6 C29 Li2 147.2(3)
C31 C30 N5 105.9(4)
C30 C31 N6 106.9(3)
C37 C32 C33 118.1(4)
C37 C32 C38 121.6(4)
C33 C32 C38 120.3(4)
C34 C33 C32 121.6(4)
C33 C34 C35 118.8(4)
C33 C34 C39 120.3(5)
C35 C34 C39 120.8(5)
C34 C35 C36 122.1(4)
C35 C36 C37 117.5(4)
C35 C36 C40 120.8(4)
C37 C36 C40 121.7(4)
C32 C37 C36 121.8(4)
C32 C37 N6 119.0(4)
C36 C37 N6 119.2(4)
O2 C41 C42 109.6(4)
C41 C42 C43 103.5(4)
C44 C43 C42 103.3(4)
O2 C44 C43 105.8(4)

loop_
_geom_bond_atom_site_label_1
_geom_bond_atom_site_label_2
_geom_bond_distance
Br1 Li1 2.514(7)
Br2 Li2 2.488(8)
Li1 O1 1.977(7)
Li1 C7 2.125(7)
Li1 N1 2.186(8)
Li2 O2 1.975(8)
Li2 C29 2.144(8)
Li2 N4 2.176(8)
N1 C5 1.473(5)
N1 C1 1.483(5)
N2 C7 1.360(5)
N2 C8 1.377(5)
N2 C6 1.464(5)
N3 C7 1.367(5)
N3 C9 1.389(5)
N3 C15 1.439(5)
N4 C27 1.468(5)
N4 C23 1.489(5)
N5 C29 1.355(5)
N5 C30 1.386(5)
N5 C28 1.467(5)
N6 C29 1.368(5)
N6 C31 1.385(5)
N6 C37 1.425(5)
O1 C19 1.416(5)
O1 C22 1.432(5)
O2 C41 1.415(7)
O2 C44 1.434(5)
C1 C2 1.516(6)
C1 C3 1.517(6)
C1 C4 1.531(6)
C5 C6 1.511(6)
C8 C9 1.328(6)
C10 C15 1.388(6)
C10 C11 1.391(6)
C10 C16 1.516(6)
C11 C12 1.375(6)
C12 C13 1.384(6)
C12 C17 1.506(6)
C13 C14 1.387(6)
C14 C15 1.393(6)
C14 C18 1.507(6)
C19 C20 1.468(8)
C20 C21 1.508(9)
C21 C22 1.491(8)
C23 C25 1.515(6)
C23 C26 1.520(6)
C23 C24 1.521(6)
C27 C28 1.526(6)
C30 C31 1.337(6)
C32 C37 1.392(6)
C32 C33 1.399(6)
C32 C38 1.493(6)
C33 C34 1.369(7)
C34 C35 1.389(7)
C34 C39 1.509(7)
C35 C36 1.390(6)
C36 C37 1.397(6)
C36 C40 1.497(6)
C41 C42 1.481(8)
C42 C43 1.494(7)
C43 C44 1.479(7)

loop_
_geom_torsion_atom_site_label_1
_geom_torsion_atom_site_label_2
_geom_torsion_atom_site_label_3
_geom_torsion_atom_site_label_4
_geom_torsion
O1 Li1 N1 C5 154.0(4)
C7 Li1 N1 C5 28.6(4)
Br1 Li1 N1 C5 -88.3(3)
O1 Li1 N1 C1 18.8(5)
C7 Li1 N1 C1 -106.7(3)
Br1 Li1 N1 C1 136.5(3)
O2 Li2 N4 C27 -148.4(4)
C29 Li2 N4 C27 -22.3(4)
Br2 Li2 N4 C27 92.5(3)
O2 Li2 N4 C23 -12.2(5)
C29 Li2 N4 C23 114.0(4)
Br2 Li2 N4 C23 -131.2(3)
C7 Li1 O1 C19 5.6(7)
N1 Li1 O1 C19 -107.8(5)
Br1 Li1 O1 C19 134.5(4)
C7 Li1 O1 C22 -150.6(4)
N1 Li1 O1 C22 96.0(5)
Br1 Li1 O1 C22 -21.7(5)
C29 Li2 O2 C41 23.2(6)
N4 Li2 O2 C41 138.6(5)
Br2 Li2 O2 C41 -104.0(5)
C29 Li2 O2 C44 158.1(4)
N4 Li2 O2 C44 -86.5(5)
Br2 Li2 O2 C44 31.0(5)
C5 N1 C1 C2 -79.4(4)
Li1 N1 C1 C2 54.6(4)
C5 N1 C1 C3 161.7(4)
Li1 N1 C1 C3 -64.3(4)
C5 N1 C1 C4 42.7(5)
Li1 N1 C1 C4 176.7(3)
C1 N1 C5 C6 155.5(3)
Li1 N1 C5 C6 19.4(5)
C7 N2 C6 C5 71.7(5)
C8 N2 C6 C5 -104.7(4)
N1 C5 C6 N2 -78.5(4)
C8 N2 C7 N3 -0.1(4)
C6 N2 C7 N3 -176.9(3)
C8 N2 C7 Li1 173.2(3)
C6 N2 C7 Li1 -3.6(5)
C9 N3 C7 N2 0.2(4)
C15 N3 C7 N2 -178.0(4)
C9 N3 C7 Li1 -168.1(6)
C15 N3 C7 Li1 13.7(9)
O1 Li1 C7 N2 -163.2(4)
N1 Li1 C7 N2 -37.6(4)
Br1 Li1 C7 N2 72.1(4)
O1 Li1 C7 N3 4.6(9)
N1 Li1 C7 N3 130.2(6)
Br1 Li1 C7 N3 -120.1(6)
C7 N2 C8 C9 0.0(5)
C6 N2 C8 C9 176.7(4)
N2 C8 C9 N3 0.2(5)
C7 N3 C9 C8 -0.3(5)
C15 N3 C9 C8 178.0(4)
C15 C10 C11 C12 -0.8(6)
C16 C10 C11 C12 178.8(4)
C10 C11 C12 C13 0.8(6)
C10 C11 C12 C17 -179.3(4)
C11 C12 C13 C14 0.0(6)
C17 C12 C13 C14 -179.9(4)
C12 C13 C14 C15 -0.9(6)
C12 C13 C14 C18 177.6(4)
C11 C10 C15 C14 -0.1(6)
C16 C10 C15 C14 -179.7(4)
C11 C10 C15 N3 178.0(3)
C16 C10 C15 N3 -1.6(5)
C13 C14 C15 C10 0.9(6)
C18 C14 C15 C10 -177.5(4)
C13 C14 C15 N3 -177.2(3)
C18 C14 C15 N3 4.4(6)
C7 N3 C15 C10 82.3(5)
C9 N3 C15 C10 -95.7(5)
C7 N3 C15 C14 -99.5(5)
C9 N3 C15 C14 82.5(5)
C22 O1 C19 C20 35.4(6)
Li1 O1 C19 C20 -124.2(5)
O1 C19 C20 C21 -21.2(7)
C19 C20 C21 C22 0.0(7)
C19 O1 C22 C21 -35.1(6)
Li1 O1 C22 C21 125.1(5)
C20 C21 C22 O1 20.9(7)
C27 N4 C23 C25 -161.9(4)
Li2 N4 C23 C25 62.7(4)
C27 N4 C23 C26 -42.5(5)
Li2 N4 C23 C26 -177.9(3)
C27 N4 C23 C24 79.5(5)
Li2 N4 C23 C24 -56.0(5)
C23 N4 C27 C28 -165.1(3)
Li2 N4 C27 C28 -27.1(5)
C29 N5 C28 C27 -63.8(5)
C30 N5 C28 C27 111.9(4)
N4 C27 C28 N5 81.3(4)
C30 N5 C29 N6 0.1(4)
C28 N5 C29 N6 176.2(3)
C30 N5 C29 Li2 -179.5(3)
C28 N5 C29 Li2 -3.5(5)
C31 N6 C29 N5 0.3(4)
C37 N6 C29 N5 -179.2(3)
C31 N6 C29 Li2 179.6(6)
C37 N6 C29 Li2 0.2(8)
O2 Li2 C29 N5 167.9(4)
N4 Li2 C29 N5 39.1(4)
Br2 Li2 C29 N5 -67.9(4)
O2 Li2 C29 N6 -11.4(9)
N4 Li2 C29 N6 -140.2(6)
Br2 Li2 C29 N6 112.8(6)
C29 N5 C30 C31 -0.4(5)
C28 N5 C30 C31 -176.5(4)
N5 C30 C31 N6 0.6(5)
C29 N6 C31 C30 -0.5(5)
C37 N6 C31 C30 178.9(4)
C37 C32 C33 C34 -0.5(6)
C38 C32 C33 C34 -179.2(4)
C32 C33 C34 C35 -1.3(7)
C32 C33 C34 C39 178.0(5)
C33 C34 C35 C36 2.1(7)
C39 C34 C35 C36 -177.3(5)
C34 C35 C36 C37 -0.9(6)
C34 C35 C36 C40 -179.2(4)
C33 C32 C37 C36 1.8(6)
C38 C32 C37 C36 -179.5(4)
C33 C32 C37 N6 -176.5(3)
C38 C32 C37 N6 2.2(6)
C35 C36 C37 C32 -1.1(6)
C40 C36 C37 C32 177.2(4)
C35 C36 C37 N6 177.2(3)
C40 C36 C37 N6 -4.5(6)
C29 N6 C37 C32 -101.3(4)
C31 N6 C37 C32 79.3(5)
C29 N6 C37 C36 80.4(5)
C31 N6 C37 C36 -99.1(4)
C44 O2 C41 C42 -10.6(7)
Li2 O2 C41 C42 130.2(5)
O2 C41 C42 C43 -10.7(7)
C41 C42 C43 C44 26.9(6)
C41 O2 C44 C43 28.1(6)
Li2 O2 C44 C43 -111.6(5)
C42 C43 C44 O2 -34.4(5)
